data_7210908
loop_
_publ_author_name
'Sengupta, Satirtha'
'Ganguly, Sumi'
'Goswami, Arijit'
'Sukul, Pradip K.'
'Mondal, Raju'

_publ_section_title
;
 Identification of a robust and reproducible noncluster-type SBU: effect
 of coexistent groups on network topologies, helicity, and properties
;
_journal_issue 41
_journal_name_full CrystEngComm
_journal_page_first 8353
_journal_paper_doi 10.1039/c3ce40904j
_journal_volume 15
_journal_year 2013
_chemical_formula_sum 'C33 H34 N14 O11 Zn2'
_chemical_formula_weight 933.48
_chemical_name_systematic
; 
 ? 
;
_space_group_IT_number 2
_symmetry_cell_setting triclinic
_symmetry_space_group_name_Hall '-P 1'
_symmetry_space_group_name_H-M 'P -1'
_atom_sites_solution_hydrogens geom
_atom_sites_solution_primary direct
_atom_sites_solution_secondary difmap
_audit_creation_method SHELXL-97
_cell_angle_alpha 95.845(12)
_cell_angle_beta 112.739(10)
_cell_angle_gamma 97.487(12)
_cell_formula_units_Z 1
_cell_length_a 9.361(3)
_cell_length_b 10.108(3)
_cell_length_c 11.470(4)
_cell_measurement_reflns_used 2224
_cell_measurement_temperature 298(2)
_cell_measurement_theta_max 31.12
_cell_measurement_theta_min 2.41
_cell_volume 978.6(6)
_computing_cell_refinement 'Bruker APEX-2'
_computing_data_collection 'Bruker APEX-2'
_computing_data_reduction 'Bruker SHELXTL'
_computing_molecular_graphics 'Bruker SHELXTL'
_computing_publication_material 'Bruker SHELXTL'
_computing_structure_refinement 'SHELXL-97 (Sheldrick, 1997)'
_computing_structure_solution 'SHELXS-97 (Sheldrick, 1990)'
_diffrn_ambient_temperature 298(2)
_diffrn_detector_area_resol_mean 8
_diffrn_measured_fraction_theta_full 0.966
_diffrn_measured_fraction_theta_max 0.966
_diffrn_measurement_device_type 'Bruker APEX-2 CCD area detector'
_diffrn_measurement_method '/w scans'
_diffrn_radiation_monochromator graphite
_diffrn_radiation_source 'fine-focus sealed tube'
_diffrn_radiation_type MoK\a
_diffrn_radiation_wavelength 0.71073
_diffrn_reflns_av_R_equivalents 0.0633
_diffrn_reflns_av_sigmaI/netI 0.0717
_diffrn_reflns_limit_h_max 11
_diffrn_reflns_limit_h_min -10
_diffrn_reflns_limit_k_max 12
_diffrn_reflns_limit_k_min -12
_diffrn_reflns_limit_l_max 14
_diffrn_reflns_limit_l_min -14
_diffrn_reflns_number 12402
_diffrn_reflns_theta_full 27.00
_diffrn_reflns_theta_max 27.00
_diffrn_reflns_theta_min 1.95
_diffrn_standards_decay_% 0
_exptl_absorpt_coefficient_mu 1.303
_exptl_absorpt_correction_T_max 1.0000
_exptl_absorpt_correction_T_min 0.323739
_exptl_absorpt_correction_type multi-scan
_exptl_absorpt_process_details 'SADABS v.2.03 (Bruker, 2001), R(int)=0.1948 before correction'
_exptl_crystal_colour Yellow
_exptl_crystal_density_diffrn 1.584
_exptl_crystal_density_meas ?
_exptl_crystal_density_method 'not measured'
_exptl_crystal_description Block
_exptl_crystal_F_000 478
_exptl_crystal_size_max 0.26
_exptl_crystal_size_mid 0.22
_exptl_crystal_size_min 0.12
_refine_diff_density_max 0.703
_refine_diff_density_min -0.522
_refine_diff_density_rms 0.089
_refine_ls_extinction_method none
_refine_ls_goodness_of_fit_ref 0.972
_refine_ls_hydrogen_treatment constr
_refine_ls_matrix_type full
_refine_ls_number_parameters 277
_refine_ls_number_reflns 4122
_refine_ls_number_restraints 0
_refine_ls_restrained_S_all 0.972
_refine_ls_R_factor_all 0.0879
_refine_ls_R_factor_gt 0.0562
_refine_ls_shift/su_max 0.000
_refine_ls_shift/su_mean 0.000
_refine_ls_structure_factor_coef Fsqd
_refine_ls_weighting_details 'calc w=1/[\s^2^(Fo^2^)+(0.0912P)^2^+0.0000P] where P=(Fo^2^+2Fc^2^)/3'
_refine_ls_weighting_scheme calc
_refine_ls_wR_factor_gt 0.1411
_refine_ls_wR_factor_ref 0.1574
_reflns_number_gt 2754
_reflns_number_total 4122
_reflns_threshold_expression I>2\s(I)
_cod_data_source_file c3ce40904j.txt
_cod_data_source_block 12ssg003
_cod_depositor_comments
;
The following automatic conversions were performed:

'_symmetry_cell_setting' value 'Triclinic' changed to 'triclinic'
according to /home/saulius/struct/CIF-dictionaries/cif_core.dic
dictionary named 'cif_core.dic' version 2.4.2 from 2011-04-26.

Automatic conversion script
Id: cif_fix_values 1891 2012-01-12 08:04:46Z andrius 

The following automatic conversions were performed:

'_exptl_crystal_density_meas' value 'not measured' was changed to '?'
- the value is perceived as not measured.

Automatic conversion script
Id: cif_fix_values 3008 2015-01-20 13:52:24Z robertas 
;
_cod_original_cell_volume 978.5(5)
_cod_original_sg_symbol_H-M P-1
_cod_database_code 7210908

loop_
_symmetry_equiv_pos_as_xyz
'x, y, z'
'-x, -y, -z'

loop_
_atom_site_label
_atom_site_type_symbol
_atom_site_fract_x
_atom_site_fract_y
_atom_site_fract_z
_atom_site_U_iso_or_equiv
_atom_site_adp_type
_atom_site_occupancy
_atom_site_symmetry_multiplicity
_atom_site_calc_flag
_atom_site_refinement_flags
Zn1 Zn 0.41174(5) 0.50202(4) 0.28759(4) 0.0418(2) Uani 1 1 d .
O1 O 0.5417(3) 0.3742(3) 0.3757(3) 0.0489(7) Uani 1 1 d .
N1 N 0.2131(4) 0.4767(3) 0.3183(3) 0.0436(8) Uani 1 1 d .
C14 C 0.4821(5) 0.2512(4) 0.3295(4) 0.0497(10) Uani 1 1 d .
N2 N 0.1867(4) 0.4042(3) 0.4021(3) 0.0477(8) Uani 1 1 d .
H2A H 0.2572 0.3700 0.4576 0.057 Uiso 1 1 calc R
O2 O 0.3528(4) 0.2133(3) 0.2385(4) 0.0881(13) Uani 1 1 d .
C8 C 0.5755(5) 0.1460(4) 0.3880(4) 0.0411(9) Uani 1 1 d .
C1 C 0.0753(5) 0.5097(5) 0.2517(4) 0.0497(10) Uani 1 1 d .
H1A H 0.0581 0.5609 0.1862 0.060 Uiso 1 1 calc R
C9 C 0.5056(5) 0.0097(4) 0.3408(4) 0.0453(10) Uani 1 1 d .
H9A H 0.4041 -0.0125 0.2767 0.054 Uiso 1 1 calc R
C13 C 0.7206(5) 0.1821(4) 0.4851(4) 0.0506(10) Uani 1 1 d .
H13A H 0.7650 0.2729 0.5176 0.061 Uiso 1 1 calc R
C2 C -0.0384(5) 0.4589(5) 0.2911(4) 0.0494(10) Uani 1 1 d .
C3 C 0.0389(5) 0.3920(5) 0.3883(4) 0.0532(11) Uani 1 1 d .
H3A H -0.0052 0.3460 0.4361 0.064 Uiso 1 1 calc R
C12 C 0.8032(6) 0.0798(5) 0.5362(5) 0.0672(14) Uani 1 1 d .
N6 N 1.0227(6) 0.0300(6) 0.6832(6) 0.109(2) Uani 1 1 d .
N5 N 0.9550(7) 0.1214(5) 0.6309(6) 0.117(2) Uani 1 1 d .
N7 N 1.0964(8) -0.0435(7) 0.7306(7) 0.144(3) Uani 1 1 d .
O1S O 0.5000 1.0000 0.0000 0.258(7) Uani 1 2 d S
C10 C 0.5842(5) -0.0916(4) 0.3874(4) 0.0442(10) Uani 1 1 d .
C11 C 0.7345(6) -0.0586(5) 0.4874(5) 0.0654(13) Uani 1 1 d .
H11A H 0.7884 -0.1262 0.5214 0.078 Uiso 1 1 calc R
C15 C 0.5027(5) -0.2360(4) 0.3362(4) 0.0432(9) Uani 1 1 d .
O3 O 0.5770(3) -0.3297(3) 0.3829(3) 0.0483(7) Uani 1 1 d .
O4 O 0.3670(4) -0.2631(3) 0.2525(3) 0.0582(8) Uani 1 1 d .
C7 C -0.2111(6) 0.4734(7) 0.2410(5) 0.0826(19) Uani 1 1 d .
H7A H -0.2759 0.3859 0.2295 0.099 Uiso 1 1 calc R
H7B H -0.2264 0.5347 0.3042 0.099 Uiso 1 1 calc R
C5 C -0.2644(5) 0.5263(6) 0.1153(4) 0.0578(12) Uani 1 1 d .
C4 C -0.3107(5) 0.4550(5) -0.0060(4) 0.0564(12) Uani 1 1 d .
H4A H -0.3157 0.3622 -0.0239 0.068 Uiso 1 1 calc R
C6 C -0.2736(7) 0.6546(6) 0.0958(5) 0.0842(18) Uani 1 1 d .
H6A H -0.2493 0.7289 0.1595 0.101 Uiso 1 1 calc R
N3 N -0.3475(4) 0.5346(3) -0.0947(3) 0.0471(8) Uani 1 1 d .
N4 N -0.3230(5) 0.6583(4) -0.0293(4) 0.0686(12) Uani 1 1 d .
H4B H -0.3371 0.7303 -0.0631 0.082 Uiso 1 1 calc R
C2S C 0.0250(15) 0.801(2) -0.0048(16) 0.265(9) Uani 1 1 d .
C1S C 0.627(2) 0.9398(14) -0.0044(16) 0.107(5) Uani 0.50 1 d P
O2S O 0.1579(19) 0.8575(12) 0.0649(14) 0.382(10) Uani 1 1 d .

loop_
_atom_site_aniso_label
_atom_site_aniso_U_11
_atom_site_aniso_U_22
_atom_site_aniso_U_33
_atom_site_aniso_U_23
_atom_site_aniso_U_13
_atom_site_aniso_U_12
Zn1 0.0321(3) 0.0432(3) 0.0445(3) 0.00784(19) 0.0087(2) 0.00908(19)
O1 0.0512(18) 0.0339(14) 0.0605(18) 0.0114(12) 0.0194(14) 0.0114(12)
N1 0.0344(18) 0.0479(19) 0.0470(19) 0.0134(15) 0.0125(15) 0.0114(15)
C14 0.043(2) 0.045(2) 0.065(3) 0.016(2) 0.022(2) 0.0128(19)
N2 0.042(2) 0.052(2) 0.049(2) 0.0179(16) 0.0147(16) 0.0153(16)
O2 0.067(2) 0.055(2) 0.098(3) 0.0234(19) -0.015(2) 0.0079(17)
C8 0.045(2) 0.038(2) 0.049(2) 0.0147(17) 0.025(2) 0.0135(17)
C1 0.037(2) 0.072(3) 0.043(2) 0.021(2) 0.0136(19) 0.018(2)
C9 0.046(2) 0.039(2) 0.048(2) 0.0095(17) 0.016(2) 0.0084(17)
C13 0.043(2) 0.047(2) 0.058(3) 0.0103(19) 0.016(2) 0.0094(19)
C2 0.036(2) 0.078(3) 0.035(2) 0.011(2) 0.0139(18) 0.014(2)
C3 0.047(3) 0.069(3) 0.046(2) 0.014(2) 0.020(2) 0.010(2)
C12 0.047(3) 0.073(3) 0.066(3) 0.015(3) 0.006(2) 0.010(2)
N6 0.080(4) 0.084(4) 0.109(4) 0.009(3) -0.019(3) 0.023(3)
N5 0.093(4) 0.071(3) 0.129(5) -0.002(3) -0.011(4) 0.011(3)
N7 0.120(6) 0.119(5) 0.131(6) 0.035(4) -0.023(4) 0.043(4)
O1S 0.210(13) 0.38(2) 0.217(14) 0.052(13) 0.109(11) 0.103(15)
C10 0.044(2) 0.036(2) 0.052(2) 0.0122(17) 0.017(2) 0.0104(17)
C11 0.068(3) 0.049(3) 0.078(3) 0.017(2) 0.025(3) 0.017(2)
C15 0.051(3) 0.037(2) 0.047(2) 0.0118(17) 0.024(2) 0.0102(18)
O3 0.0499(17) 0.0374(14) 0.0538(17) 0.0139(12) 0.0134(14) 0.0141(12)
O4 0.0528(19) 0.0440(16) 0.0617(19) 0.0066(14) 0.0070(16) 0.0081(14)
C7 0.046(3) 0.162(6) 0.049(3) 0.038(3) 0.021(2) 0.028(3)
C5 0.029(2) 0.098(4) 0.047(3) 0.013(2) 0.0134(19) 0.016(2)
C4 0.047(3) 0.074(3) 0.052(3) 0.019(2) 0.017(2) 0.025(2)
C6 0.085(4) 0.091(4) 0.049(3) -0.011(3) 0.006(3) 0.008(3)
N3 0.0403(19) 0.054(2) 0.0420(19) 0.0055(15) 0.0114(16) 0.0096(16)
N4 0.079(3) 0.056(2) 0.051(2) 0.0019(18) 0.009(2) 0.006(2)
C2S 0.112(9) 0.35(2) 0.251(17) -0.038(15) 0.036(10) -0.048(11)
C1S 0.132(13) 0.080(9) 0.131(12) 0.023(8) 0.070(11) 0.038(9)
O2S 0.388(19) 0.176(9) 0.353(17) 0.040(10) -0.085(14) 0.029(11)

loop_
_atom_type_symbol
_atom_type_description
_atom_type_scat_dispersion_real
_atom_type_scat_dispersion_imag
_atom_type_scat_source
C C 0.0033 0.0016 'International Tables Vol C Tables 4.2.6.8 and 6.1.1.4'
H H 0.0000 0.0000 'International Tables Vol C Tables 4.2.6.8 and 6.1.1.4'
N N 0.0061 0.0033 'International Tables Vol C Tables 4.2.6.8 and 6.1.1.4'
O O 0.0106 0.0060 'International Tables Vol C Tables 4.2.6.8 and 6.1.1.4'
Zn Zn 0.2839 1.4301 'International Tables Vol C Tables 4.2.6.8 and 6.1.1.4'

loop_
_geom_angle_atom_site_label_1
_geom_angle_atom_site_label_2
_geom_angle_atom_site_label_3
_geom_angle
_geom_angle_site_symmetry_1
_geom_angle_site_symmetry_3
O1 Zn1 N1 107.78(13) . .
O1 Zn1 O3 95.29(11) . 1_565
N1 Zn1 O3 118.11(13) . 1_565
O1 Zn1 N3 112.09(13) . 2_565
N1 Zn1 N3 107.49(13) . 2_565
O3 Zn1 N3 115.38(13) 1_565 2_565
C14 O1 Zn1 114.2(3) . .
C1 N1 N2 104.9(3) . .
C1 N1 Zn1 128.8(3) . .
N2 N1 Zn1 125.7(2) . .
O2 C14 O1 123.3(4) . .
O2 C14 C8 118.7(4) . .
O1 C14 C8 118.0(4) . .
C3 N2 N1 111.3(3) . .
C3 N2 H2A 124.3 . .
N1 N2 H2A 124.3 . .
C13 C8 C9 121.0(4) . .
C13 C8 C14 121.2(4) . .
C9 C8 C14 117.8(4) . .
N1 C1 C2 111.7(4) . .
N1 C1 H1A 124.2 . .
C2 C1 H1A 124.2 . .
C10 C9 C8 121.2(4) . .
C10 C9 H9A 119.4 . .
C8 C9 H9A 119.4 . .
C8 C13 C12 119.0(4) . .
C8 C13 H13A 120.5 . .
C12 C13 H13A 120.5 . .
C1 C2 C3 104.1(4) . .
C1 C2 C7 128.8(4) . .
C3 C2 C7 127.2(4) . .
N2 C3 C2 108.1(4) . .
N2 C3 H3A 126.0 . .
C2 C3 H3A 126.0 . .
N5 C12 C13 117.0(5) . .
N5 C12 C11 122.5(5) . .
C13 C12 C11 120.4(4) . .
N7 N6 N5 173.0(9) . .
N6 N5 C12 116.5(5) . .
C1S O1S C1S 180.0(14) . 2_675
C9 C10 C11 119.5(4) . .
C9 C10 C15 119.2(4) . .
C11 C10 C15 121.2(4) . .
C10 C11 C12 118.8(4) . .
C10 C11 H11A 120.6 . .
C12 C11 H11A 120.6 . .
O4 C15 O3 121.4(4) . .
O4 C15 C10 120.3(4) . .
O3 C15 C10 118.3(4) . .
C15 O3 Zn1 101.4(2) . 1_545
C5 C7 C2 112.3(4) . .
C5 C7 H7A 109.1 . .
C2 C7 H7A 109.1 . .
C5 C7 H7B 109.1 . .
C2 C7 H7B 109.1 . .
H7A C7 H7B 107.9 . .
C6 C5 C4 103.6(4) . .
C6 C5 C7 128.3(5) . .
C4 C5 C7 128.0(5) . .
N3 C4 C5 111.9(5) . .
N3 C4 H4A 124.1 . .
C5 C4 H4A 124.1 . .
N4 C6 C5 109.2(5) . .
N4 C6 H6A 125.4 . .
C5 C6 H6A 125.4 . .
C4 N3 N4 104.9(4) . .
C4 N3 Zn1 132.2(3) . 2_565
N4 N3 Zn1 122.8(3) . 2_565
C6 N4 N3 110.4(4) . .
C6 N4 H4B 124.8 . .
N3 N4 H4B 124.8 . .

loop_
_geom_bond_atom_site_label_1
_geom_bond_atom_site_label_2
_geom_bond_distance
_geom_bond_site_symmetry_2
Zn1 O1 1.973(3) .
Zn1 N1 2.012(3) .
Zn1 O3 2.027(3) 1_565
Zn1 N3 2.035(3) 2_565
O1 C14 1.263(5) .
N1 C1 1.327(5) .
N1 N2 1.342(4) .
C14 O2 1.234(5) .
C14 C8 1.510(5) .
N2 C3 1.318(5) .
N2 H2A 0.8600 .
C8 C13 1.355(6) .
C8 C9 1.400(5) .
C1 C2 1.370(6) .
C1 H1A 0.9300 .
C9 C10 1.371(5) .
C9 H9A 0.9300 .
C13 C12 1.412(6) .
C13 H13A 0.9300 .
C2 C3 1.372(6) .
C2 C7 1.525(6) .
C3 H3A 0.9300 .
C12 N5 1.391(7) .
C12 C11 1.418(7) .
N6 N7 1.118(8) .
N6 N5 1.260(7) .
O1S C1S 1.418(16) .
O1S C1S 1.418(16) 2_675
C10 C11 1.400(6) .
C10 C15 1.498(5) .
C11 H11A 0.9300 .
C15 O4 1.234(5) .
C15 O3 1.287(5) .
O3 Zn1 2.027(3) 1_545
C7 C5 1.511(7) .
C7 H7A 0.9700 .
C7 H7B 0.9700 .
C5 C6 1.347(8) .
C5 C4 1.375(7) .
C4 N3 1.330(5) .
C4 H4A 0.9300 .
C6 N4 1.333(6) .
C6 H6A 0.9300 .
N3 N4 1.334(5) .
N3 Zn1 2.035(3) 2_565
N4 H4B 0.8600 .
C2S O2S 1.211(14) .
